data_4115859
loop_
_publ_author_name
'Axel Herzog'
'Carolyn B. Knobler'
'M. Frederick Hawthorne'

_publ_contact_author
;
Hawthorne, M. F.,
Department of Chemistry and Biochemistry,
University of California,
Los Angeles, CA 90095-1569.  U. S. A.
;
_publ_contact_author_email mfh@chem.ucla.edu
_publ_contact_author_fax 310-825-5490
_publ_contact_author_phone 310-825-7378
_publ_section_title
;
 Synthesis, Structure, and Reactivity of
 closo-2,3,4,5,6,7,8,9,10,11-Decahydroxy-1,12-bis(sulfonic
 acid)-1,12-dicarbadodecaborane(12)
;
_journal_name_full 'Journal of the American Chemical Society'
_journal_page_first 12791
_journal_page_last 12797
_journal_paper_doi 10.1021/ja011917g
_journal_volume 123
_journal_year 2001
_chemical_formula_moiety 'Na2 C2 (SO3)2 B10 (OH)10 (H2O)4'
_chemical_formula_sum 'C2 H18 B10 Na2 O20 S2'
_chemical_formula_weight 580.36
_chemical_name_common
;
bissodium salt of closo-B-decahydroxy-1,12-bis(sulfonic acid)-p-carborane
;
_chemical_name_systematic
; 
 bissodium salt of 
closo-2,3,4,5,6,7,8,9,10,11-decahydroxy-1,12-bis-(sulfonic acid)-
1,12-dicarbadodecaborane(12) 
;
_space_group_IT_number 15
_symmetry_cell_setting monoclinic
_symmetry_space_group_name_Hall '-C 2yc'
_symmetry_space_group_name_H-M 'C 1 2/c 1'
_atom_sites_solution_hydrogens geom
_atom_sites_solution_primary direct
_atom_sites_solution_secondary difmap
_audit_creation_method SHELXL-97
_cell_angle_alpha 90.00
_cell_angle_beta 102.579(5)
_cell_angle_gamma 90.00
_cell_formula_units_Z 4
_cell_length_a 16.282(5)
_cell_length_b 7.343(2)
_cell_length_c 16.735(5)
_cell_measurement_reflns_used 968
_cell_measurement_temperature 373(2)
_cell_measurement_theta_max 23.088
_cell_measurement_theta_min 2.50
_cell_volume 1952.8(10)
_computing_cell_refinement 'Bruker software'
_computing_data_collection 'Bruker software'
_computing_data_reduction 'Bruker software'
_computing_molecular_graphics 'Bruker software'
_computing_publication_material 'Bruker software'
_computing_structure_refinement 'SHELXL-97 (Sheldrick, 1997)'
_computing_structure_solution 'SHELXS-97 (Sheldrick, 1990)'
_diffrn_ambient_temperature 373(2)
_diffrn_measured_fraction_theta_full 0.965
_diffrn_measured_fraction_theta_max 0.965
_diffrn_measurement_device_type 'Bruker Smart ccd'
_diffrn_measurement_method 'phi and omega scans'
_diffrn_radiation_monochromator graphite
_diffrn_radiation_source 'fine-focus sealed tube'
_diffrn_radiation_type MoK\a
_diffrn_radiation_wavelength 0.71073
_diffrn_reflns_av_R_equivalents 0.0340
_diffrn_reflns_av_sigmaI/netI 0.0584
_diffrn_reflns_limit_h_max 20
_diffrn_reflns_limit_h_min -21
_diffrn_reflns_limit_k_max 9
_diffrn_reflns_limit_k_min -7
_diffrn_reflns_limit_l_max 22
_diffrn_reflns_limit_l_min -21
_diffrn_reflns_number 6209
_diffrn_reflns_theta_full 28.29
_diffrn_reflns_theta_max 28.29
_diffrn_reflns_theta_min 2.49
_exptl_absorpt_coefficient_mu 0.419
_exptl_absorpt_correction_T_max 1.0
_exptl_absorpt_correction_T_min 0.87
_exptl_absorpt_correction_type SADABS
_exptl_absorpt_process_details
;
SADABS is supplied with the Bruker SMART software
;
_exptl_crystal_colour colorless
_exptl_crystal_density_diffrn 1.974
_exptl_crystal_description needle
_exptl_crystal_F_000 1176
_exptl_crystal_size_max 0.2
_exptl_crystal_size_mid 0.05
_exptl_crystal_size_min 0.02
_refine_diff_density_max 0.555
_refine_diff_density_min -0.430
_refine_diff_density_rms 0.071
_refine_ls_extinction_coef 0.0000(3)
_refine_ls_extinction_expression Fc^*^=kFc[1+0.001xFc^2^\l^3^/sin(2\q)]^-1/4^
_refine_ls_extinction_method SHELXL
_refine_ls_goodness_of_fit_ref 0.961
_refine_ls_hydrogen_treatment mixed
_refine_ls_matrix_type full
_refine_ls_number_parameters 193
_refine_ls_number_reflns 2335
_refine_ls_number_restraints 3
_refine_ls_restrained_S_all 0.962
_refine_ls_R_factor_all 0.0594
_refine_ls_R_factor_gt 0.0342
_refine_ls_shift/su_max 0.281
_refine_ls_shift/su_mean 0.006
_refine_ls_structure_factor_coef Fsqd
_refine_ls_weighting_details 'calc w=1/[\s^2^(Fo^2^)+(0.0397P)^2^+0.0000P] where P=(Fo^2^+2Fc^2^)/3'
_refine_ls_weighting_scheme calc
_refine_ls_wR_factor_gt 0.0779
_refine_ls_wR_factor_ref 0.0851
_reflns_number_gt 1646
_reflns_number_total 2335
_reflns_threshold_expression >2sigma(I)
_cod_data_source_file ja011917g_4.cif
_cod_data_source_block compound18.(H2O)4
_cod_original_cell_volume 1952.9(10)
_cod_database_code 4115859

loop_
_symmetry_equiv_pos_as_xyz
'x, y, z'
'-x, y, -z+1/2'
'x+1/2, y+1/2, z'
'-x+1/2, y+1/2, -z+1/2'
'-x, -y, -z'
'x, -y, z-1/2'
'-x+1/2, -y+1/2, -z'
'x+1/2, -y+1/2, z-1/2'

loop_
_atom_site_label
_atom_site_type_symbol
_atom_site_fract_x
_atom_site_fract_y
_atom_site_fract_z
_atom_site_U_iso_or_equiv
_atom_site_adp_type
_atom_site_occupancy
_atom_site_symmetry_multiplicity
_atom_site_calc_flag
_atom_site_refinement_flags
_atom_site_disorder_group
S1 S 0.14172(4) 0.87217(8) 0.39047(3) 0.01568(15) Uani 1 1 d . .
O2 O 0.10506(10) 1.3094(2) 0.44566(10) 0.0180(4) Uani 1 1 d . .
H2 H 0.1032(17) 1.323(4) 0.4024(16) 0.023 Uiso 1 1 d . .
O3 O -0.04436(11) 1.1017(2) 0.31561(10) 0.0199(4) Uani 1 1 d . .
H3 H -0.0611(16) 1.026(4) 0.2845(16) 0.026 Uiso 1 1 d . .
O4 O -0.04337(11) 0.6758(2) 0.37893(10) 0.0196(4) Uani 1 1 d . .
H4 H -0.0532(18) 0.599(4) 0.3950(17) 0.025 Uiso 1 1 d . .
O5 O 0.09544(11) 0.6364(2) 0.55168(10) 0.0201(4) Uani 1 1 d . .
H5 H 0.1186(18) 0.609(4) 0.5256(17) 0.026 Uiso 1 1 d . .
O6 O 0.18994(10) 1.0461(2) 0.58059(11) 0.0207(4) Uani 1 1 d . .
H6 H 0.2110(18) 0.978(4) 0.5950(19) 0.027 Uiso 1 1 d . .
O1L O 0.09395(10) 0.8542(2) 0.30663(9) 0.0223(4) Uani 1 1 d . .
O2L O 0.17377(11) 0.7008(2) 0.42539(10) 0.0258(4) Uani 1 1 d . .
O3L O 0.20363(10) 1.0154(2) 0.39958(11) 0.0280(4) Uani 1 1 d . .
C1 C 0.06545(13) 0.9423(3) 0.44973(13) 0.0130(4) Uani 1 1 d . .
B2 B 0.05469(16) 1.1754(3) 0.46783(15) 0.0139(5) Uani 1 1 d . .
B3 B -0.02874(16) 1.0520(3) 0.39689(15) 0.0140(5) Uani 1 1 d . .
B4 B -0.02827(16) 0.8184(3) 0.43476(15) 0.0140(5) Uani 1 1 d . .
B5 B 0.05322(16) 0.7995(3) 0.52928(15) 0.0139(5) Uani 1 1 d . .
B6 B 0.10444(16) 1.0194(3) 0.54940(15) 0.0143(5) Uani 1 1 d . .
Na1X Na 0.0000 0.62193(19) 0.2500 0.0266(3) Uani 1 2 d S 1
Na2X Na 0.2500 1.2500 0.5000 0.0274(3) Uani 1 2 d S 1
O1W O -0.10116(13) 0.3944(3) 0.21344(12) 0.0317(5) Uani 1 1 d . .
H1W1 H -0.092(2) 0.318(4) 0.2434(19) 0.041 Uiso 1 1 d . .
H1W2 H -0.140(2) 0.426(5) 0.224(2) 0.041 Uiso 1 1 d . .
O1Z O 0.26719(19) 1.1077(3) 0.25258(18) 0.0791(9) Uani 1 1 d D .
H1Z1 H 0.2557(11) 1.143(4) 0.2940(8) 0.103 Uiso 1 1 d D .
H1Z2 H 0.262(3) 0.9993(8) 0.251(2) 0.103 Uiso 1 1 d D .

loop_
_atom_site_aniso_label
_atom_site_aniso_U_11
_atom_site_aniso_U_22
_atom_site_aniso_U_33
_atom_site_aniso_U_23
_atom_site_aniso_U_13
_atom_site_aniso_U_12
S1 0.0181(3) 0.0152(3) 0.0153(3) -0.0006(2) 0.0069(2) 0.0002(2)
O2 0.0227(9) 0.0159(8) 0.0165(8) 0.0014(7) 0.0068(8) -0.0044(7)
O3 0.0277(10) 0.0184(9) 0.0129(8) -0.0003(6) 0.0026(7) 0.0007(7)
O4 0.0301(10) 0.0128(9) 0.0168(9) -0.0022(7) 0.0072(7) -0.0064(7)
O5 0.0251(10) 0.0154(9) 0.0221(9) 0.0041(7) 0.0106(7) 0.0065(7)
O6 0.0147(9) 0.0218(10) 0.0238(10) 0.0028(8) 0.0001(7) -0.0005(7)
O1L 0.0269(10) 0.0259(10) 0.0143(8) -0.0006(7) 0.0051(7) 0.0008(7)
O2L 0.0292(10) 0.0242(10) 0.0263(9) 0.0071(7) 0.0111(8) 0.0129(8)
O3L 0.0251(9) 0.0273(10) 0.0361(10) -0.0112(8) 0.0169(8) -0.0113(8)
C1 0.0143(11) 0.0124(11) 0.0130(10) 0.0003(8) 0.0045(9) -0.0005(9)
B2 0.0159(13) 0.0134(13) 0.0126(12) -0.0003(9) 0.0034(10) -0.0005(10)
B3 0.0164(13) 0.0117(12) 0.0138(12) 0.0018(9) 0.0034(10) -0.0004(10)
B4 0.0162(13) 0.0120(13) 0.0140(12) 0.0012(9) 0.0036(10) -0.0030(10)
B5 0.0181(13) 0.0120(12) 0.0117(12) 0.0000(9) 0.0037(10) -0.0007(10)
B6 0.0151(12) 0.0150(13) 0.0125(12) 0.0019(10) 0.0026(10) 0.0009(10)
Na1X 0.0344(8) 0.0228(8) 0.0228(7) 0.000 0.0067(6) 0.000
Na2X 0.0220(7) 0.0294(8) 0.0315(8) -0.0020(6) 0.0077(6) -0.0066(6)
O1W 0.0429(13) 0.0264(11) 0.0251(10) 0.0029(8) 0.0055(9) 0.0029(10)
O1Z 0.0701(19) 0.108(2) 0.0694(18) 0.0060(17) 0.0375(15) 0.014(2)

loop_
_atom_type_symbol
_atom_type_description
_atom_type_scat_dispersion_real
_atom_type_scat_dispersion_imag
_atom_type_scat_source
C C 0.0033 0.0016 'International Tables Vol C Tables 4.2.6.8 and 6.1.1.4'
H H 0.0000 0.0000 'International Tables Vol C Tables 4.2.6.8 and 6.1.1.4'
B B 0.0013 0.0007 'International Tables Vol C Tables 4.2.6.8 and 6.1.1.4'
O O 0.0106 0.0060 'International Tables Vol C Tables 4.2.6.8 and 6.1.1.4'
S S 0.1246 0.1234 'International Tables Vol C Tables 4.2.6.8 and 6.1.1.4'
Na Na 0.0362 0.0249 'International Tables Vol C Tables 4.2.6.8 and 6.1.1.4'

loop_
_geom_angle_atom_site_label_1
_geom_angle_atom_site_label_2
_geom_angle_atom_site_label_3
_geom_angle
_geom_angle_site_symmetry_1
_geom_angle_site_symmetry_3
O2L S1 O3L 114.34(11) . .
O2L S1 O1L 112.54(10) . .
O3L S1 O1L 112.52(11) . .
O2L S1 C1 104.84(10) . .
O3L S1 C1 106.25(10) . .
O1L S1 C1 105.41(10) . .
B2 O2 Na2X 111.37(14) . .
B4 O4 Na1X 132.29(14) . .
B6 O6 Na2X 112.33(13) . .
S1 O1L Na1X 128.30(10) . .
S1 O3L Na2X 134.49(10) . .
B5 C1 B6 62.78(14) . .
B5 C1 B4 63.51(14) . .
B6 C1 B4 115.51(17) . .
B5 C1 B2 115.07(16) . .
B6 C1 B2 63.09(14) . .
B4 C1 B2 114.59(17) . .
B5 C1 B3 114.93(17) . .
B6 C1 B3 114.90(16) . .
B4 C1 B3 62.31(14) . .
B2 C1 B3 62.48(14) . .
B5 C1 S1 116.80(15) . .
B6 C1 S1 117.54(14) . .
B4 C1 S1 116.86(15) . .
B2 C1 S1 118.35(14) . .
B3 C1 S1 118.09(14) . .
O2 B2 C1 124.1(2) . .
O2 B2 B4 120.32(19) . 5_576
C1 B2 B4 103.72(16) . 5_576
O2 B2 B5 125.5(2) . 5_576
C1 B2 B5 104.03(16) . 5_576
B4 B2 B5 62.21(14) 5_576 5_576
O2 B2 B6 116.97(19) . .
C1 B2 B6 58.22(13) . .
B4 B2 B6 59.17(14) 5_576 .
B5 B2 B6 108.91(17) 5_576 .
O2 B2 B3 125.18(19) . .
C1 B2 B3 59.64(13) . .
B4 B2 B3 108.26(17) 5_576 .
B5 B2 B3 58.16(13) 5_576 .
B6 B2 B3 108.56(17) . .
O2 B2 Na2X 44.55(11) . .
C1 B2 Na2X 93.67(12) . .
B4 B2 Na2X 106.00(13) 5_576 .
B5 B2 Na2X 160.50(14) 5_576 .
B6 B2 Na2X 73.47(11) . .
B3 B2 Na2X 140.53(14) . .
O3 B3 B6 125.8(2) . 5_576
O3 B3 B5 120.6(2) . 5_576
B6 B3 B5 62.20(14) 5_576 5_576
O3 B3 C1 124.20(19) . .
B6 B3 C1 103.56(17) 5_576 .
B5 B3 C1 103.51(16) 5_576 .
O3 B3 B4 125.21(19) . .
B6 B3 B4 59.52(14) 5_576 .
B5 B3 B4 108.84(17) 5_576 .
C1 B3 B4 57.79(13) . .
O3 B3 B2 117.34(19) . .
B6 B3 B2 108.62(17) 5_576 .
B5 B3 B2 59.25(14) 5_576 .
C1 B3 B2 57.88(13) . .
B4 B3 B2 106.99(16) . .
O4 B4 C1 120.67(19) . .
O4 B4 B2 126.48(19) . 5_576
C1 B4 B2 103.51(17) . 5_576
O4 B4 B6 125.3(2) . 5_576
C1 B4 B6 104.18(17) . 5_576
B2 B4 B6 61.97(14) 5_576 5_576
O4 B4 B3 119.17(18) . .
C1 B4 B3 59.90(13) . .
B2 B4 B3 108.09(17) 5_576 .
B6 B4 B3 58.22(14) 5_576 .
O4 B4 B5 120.78(19) . .
C1 B4 B5 58.04(13) . .
B2 B4 B5 58.98(14) 5_576 .
B6 B4 B5 108.57(17) 5_576 .
B3 B4 B5 108.49(17) . .
O5 B5 C1 126.36(19) . .
O5 B5 B3 121.27(19) . 5_576
C1 B5 B3 104.20(17) . 5_576
O5 B5 B2 121.02(19) . 5_576
C1 B5 B2 103.70(16) . 5_576
B3 B5 B2 62.60(14) 5_576 5_576
O5 B5 B6 122.4(2) . .
C1 B5 B6 58.75(13) . .
B3 B5 B6 58.87(14) 5_576 .
B2 B5 B6 108.64(17) 5_576 .
O5 B5 B4 121.29(19) . .
C1 B5 B4 58.45(13) . .
B3 B5 B4 109.09(18) 5_576 .
B2 B5 B4 58.82(14) 5_576 .
B6 B5 B4 108.03(17) . .
O6 B6 C1 122.06(19) . .
O6 B6 B3 127.37(19) . 5_576
C1 B6 B3 104.03(17) . 5_576
O6 B6 B4 121.5(2) . 5_576
C1 B6 B4 103.84(16) . 5_576
B3 B6 B4 62.26(15) 5_576 5_576
O6 B6 B5 125.25(19) . .
C1 B6 B5 58.47(13) . .
B3 B6 B5 58.93(14) 5_576 .
B4 B6 B5 108.43(18) 5_576 .
O6 B6 B2 115.86(19) . .
C1 B6 B2 58.69(13) . .
B3 B6 B2 108.82(18) 5_576 .
B4 B6 B2 58.86(14) 5_576 .
B5 B6 B2 107.92(17) . .
O6 B6 Na2X 43.71(11) . .
C1 B6 Na2X 93.51(12) . .
B3 B6 Na2X 160.42(15) 5_576 .
B4 B6 Na2X 105.44(13) 5_576 .
B5 B6 Na2X 140.11(14) . .
B2 B6 Na2X 72.87(11) . .
O1W Na1X O1W 88.49(11) . 2
O1W Na1X O1L 170.67(6) . .
O1W Na1X O1L 93.08(7) 2 .
O1W Na1X O1L 93.08(7) . 2
O1W Na1X O1L 170.67(6) 2 2
O1L Na1X O1L 86.86(9) . 2
O1W Na1X O4 91.38(7) . .
O1W Na1X O4 101.98(7) 2 .
O1L Na1X O4 79.30(6) . .
O1L Na1X O4 87.18(6) 2 .
O1W Na1X O4 101.98(7) . 2
O1W Na1X O4 91.38(7) 2 2
O1L Na1X O4 87.18(6) . 2
O1L Na1X O4 79.30(6) 2 2
O4 Na1X O4 161.38(10) . 2
O6 Na2X O6 180.00(6) 7_576 .
O6 Na2X O2 99.50(6) 7_576 .
O6 Na2X O2 80.50(6) . .
O6 Na2X O2 80.50(6) 7_576 7_576
O6 Na2X O2 99.50(6) . 7_576
O2 Na2X O2 180.0 . 7_576
O6 Na2X O3L 80.76(6) 7_576 7_576
O6 Na2X O3L 99.24(6) . 7_576
O2 Na2X O3L 105.65(6) . 7_576
O2 Na2X O3L 74.35(6) 7_576 7_576
O6 Na2X O3L 99.24(6) 7_576 .
O6 Na2X O3L 80.76(6) . .
O2 Na2X O3L 74.35(6) . .
O2 Na2X O3L 105.65(6) 7_576 .
O3L Na2X O3L 180.0 7_576 .
O6 Na2X B2 122.63(6) 7_576 .
O6 Na2X B2 57.37(6) . .
O2 Na2X B2 24.08(6) . .
O2 Na2X B2 155.92(6) 7_576 .
O3L Na2X B2 113.21(6) 7_576 .
O3L Na2X B2 66.79(6) . .
O6 Na2X B2 57.37(6) 7_576 7_576
O6 Na2X B2 122.63(6) . 7_576
O2 Na2X B2 155.92(6) . 7_576
O2 Na2X B2 24.08(6) 7_576 7_576
O3L Na2X B2 66.79(6) 7_576 7_576
O3L Na2X B2 113.21(6) . 7_576
B2 Na2X B2 180.0 . 7_576
O6 Na2X B6 23.97(6) 7_576 7_576
O6 Na2X B6 156.03(6) . 7_576
O2 Na2X B6 122.64(6) . 7_576
O2 Na2X B6 57.36(6) 7_576 7_576
O3L Na2X B6 70.19(6) 7_576 7_576
O3L Na2X B6 109.81(6) . 7_576
B2 Na2X B6 146.34(6) . 7_576
B2 Na2X B6 33.66(6) 7_576 7_576
O6 Na2X B6 156.03(6) 7_576 .
O6 Na2X B6 23.97(6) . .
O2 Na2X B6 57.36(6) . .
O2 Na2X B6 122.64(6) 7_576 .
O3L Na2X B6 109.81(6) 7_576 .
O3L Na2X B6 70.19(6) . .
B2 Na2X B6 33.66(6) . .
B2 Na2X B6 146.34(6) 7_576 .
B6 Na2X B6 180.00(8) 7_576 .

loop_
_geom_bond_atom_site_label_1
_geom_bond_atom_site_label_2
_geom_bond_distance
_geom_bond_site_symmetry_2
S1 O2L 1.4371(17) .
S1 O3L 1.4417(17) .
S1 O1L 1.4544(17) .
S1 C1 1.824(2) .
O2 B2 1.382(3) .
O2 Na2X 2.3773(18) .
O3 B3 1.377(3) .
O4 B4 1.389(3) .
O4 Na1X 2.4441(18) .
O5 B5 1.391(3) .
O6 B6 1.390(3) .
O6 Na2X 2.3647(18) .
O1L Na1X 2.3485(19) .
O3L Na2X 2.4104(17) .
C1 B5 1.740(3) .
C1 B6 1.745(3) .
C1 B4 1.747(3) .
C1 B2 1.754(3) .
C1 B3 1.787(3) .
B2 B4 1.775(4) 5_576
B2 B5 1.778(4) 5_576
B2 B6 1.830(3) .
B2 B3 1.837(4) .
B2 Na2X 3.156(3) .
B3 B6 1.756(4) 5_576
B3 B5 1.757(4) 5_576
B3 B4 1.829(4) .
B4 B2 1.775(4) 5_576
B4 B6 1.781(4) 5_576
B4 B5 1.835(4) .
B5 B3 1.757(4) 5_576
B5 B2 1.778(4) 5_576
B5 B6 1.815(4) .
B6 B3 1.756(4) 5_576
B6 B4 1.781(4) 5_576
B6 Na2X 3.166(3) .
Na1X O1W 2.332(2) .
Na1X O1W 2.332(2) 2
Na1X O1L 2.3485(19) 2
Na1X O4 2.4441(18) 2
Na2X O6 2.3647(18) 7_576
Na2X O2 2.3773(18) 7_576
Na2X O3L 2.4104(17) 7_576
Na2X B2 3.156(3) 7_576
Na2X B6 3.166(3) 7_576

loop_
_geom_hbond_atom_site_label_D
_geom_hbond_atom_site_label_H
_geom_hbond_atom_site_label_A
_geom_hbond_distance_DH
_geom_hbond_distance_HA
_geom_hbond_distance_DA
_geom_hbond_angle_DHA
_geom_hbond_site_symmetry_A
O2 H2 O1W 0.72(3) 2.00(3) 2.722(3) 172(3) 2_565
O3 H3 O1L 0.77(3) 1.96(3) 2.724(2) 171(3) 2
O4 H4 O5 0.66(3) 2.13(3) 2.784(2) 175(3) 5_566
O5 H5 O2L 0.67(3) 2.18(3) 2.737(2) 143(3) .
O6 H6 O2L 0.62(3) 2.38(3) 2.884(2) 140(4) 7_566
O1Z H1Z1 O3L 0.80 2.32(2) 2.948(3) 136(3) .
O1W H1W1 O3 0.75(3) 2.04(3) 2.777(3) 168(3) 1_545
O1W H1W2 O1Z 0.72(3) 2.15(3) 2.844(3) 161(4) 3_445

loop_
_geom_torsion_atom_site_label_1
_geom_torsion_atom_site_label_2
_geom_torsion_atom_site_label_3
_geom_torsion_atom_site_label_4
_geom_torsion
_geom_torsion_site_symmetry_1
_geom_torsion_site_symmetry_4
O2L S1 O1L Na1X 39.10(15) . .
O3L S1 O1L Na1X 170.04(11) . .
C1 S1 O1L Na1X -74.59(13) . .
O2L S1 O3L Na2X -92.01(16) . .
O1L S1 O3L Na2X 137.98(13) . .
C1 S1 O3L Na2X 23.12(17) . .
O2L S1 C1 B5 1.58(18) . .
O3L S1 C1 B5 -119.85(16) . .
O1L S1 C1 B5 120.54(16) . .
O2L S1 C1 B6 73.24(17) . .
O3L S1 C1 B6 -48.18(18) . .
O1L S1 C1 B6 -167.79(15) . .
O2L S1 C1 B4 -70.70(17) . .
O3L S1 C1 B4 167.88(15) . .
O1L S1 C1 B4 48.27(17) . .
O2L S1 C1 B2 145.86(16) . .
O3L S1 C1 B2 24.44(18) . .
O1L S1 C1 B2 -95.18(16) . .
O2L S1 C1 B3 -142.02(16) . .
O3L S1 C1 B3 96.56(17) . .
O1L S1 C1 B3 -23.06(18) . .
Na2X O2 B2 C1 -54.7(2) . .
Na2X O2 B2 B4 82.0(2) . 5_576
Na2X O2 B2 B5 157.77(16) . 5_576
Na2X O2 B2 B6 13.6(2) . .
Na2X O2 B2 B3 -129.07(19) . .
B5 C1 B2 O2 139.5(2) . .
B6 C1 B2 O2 103.0(2) . .
B4 C1 B2 O2 -149.6(2) . .
B3 C1 B2 O2 -114.2(2) . .
S1 C1 B2 O2 -5.4(3) . .
B5 C1 B2 B4 -3.0(2) . 5_576
B6 C1 B2 B4 -39.49(16) . 5_576
B4 C1 B2 B4 67.9(2) . 5_576
B3 C1 B2 B4 103.35(18) . 5_576
S1 C1 B2 B4 -147.86(15) . 5_576
B5 C1 B2 B5 -67.3(2) . 5_576
B6 C1 B2 B5 -103.78(17) . 5_576
B4 C1 B2 B5 3.6(2) . 5_576
B3 C1 B2 B5 39.05(15) . 5_576
S1 C1 B2 B5 147.85(14) . 5_576
B5 C1 B2 B6 36.51(17) . .
B4 C1 B2 B6 107.39(19) . .
B3 C1 B2 B6 142.83(17) . .
S1 C1 B2 B6 -108.37(17) . .
B5 C1 B2 B3 -106.32(19) . .
B6 C1 B2 B3 -142.83(17) . .
B4 C1 B2 B3 -35.44(17) . .
S1 C1 B2 B3 108.80(17) . .
B5 C1 B2 Na2X 104.48(15) . .
B6 C1 B2 Na2X 67.97(12) . .
B4 C1 B2 Na2X 175.36(14) . .
B3 C1 B2 Na2X -149.20(13) . .
S1 C1 B2 Na2X -40.40(15) . .
B5 C1 B3 O3 -150.2(2) . .
B6 C1 B3 O3 139.7(2) . .
B4 C1 B3 O3 -113.3(2) . .
B2 C1 B3 O3 103.2(2) . .
S1 C1 B3 O3 -6.0(3) . .
B5 C1 B3 B6 2.9(2) . 5_576
B6 C1 B3 B6 -67.2(2) . 5_576
B4 C1 B3 B6 39.78(16) . 5_576
B2 C1 B3 B6 -103.67(18) . 5_576
S1 C1 B3 B6 147.12(15) . 5_576
B5 C1 B3 B5 67.1(2) . 5_576
B6 C1 B3 B5 -3.0(2) . 5_576
B4 C1 B3 B5 103.96(18) . 5_576
B2 C1 B3 B5 -39.49(15) . 5_576
S1 C1 B3 B5 -148.69(15) . 5_576
B5 C1 B3 B4 -36.91(17) . .
B6 C1 B3 B4 -107.01(19) . .
B2 C1 B3 B4 -143.45(17) . .
S1 C1 B3 B4 107.35(17) . .
B5 C1 B3 B2 106.54(19) . .
B6 C1 B3 B2 36.44(17) . .
B4 C1 B3 B2 143.45(17) . .
S1 C1 B3 B2 -109.20(17) . .
O2 B2 B3 O3 -2.5(3) . .
C1 B2 B3 O3 -115.0(2) . .
B4 B2 B3 O3 149.5(2) 5_576 .
B5 B2 B3 O3 111.0(2) 5_576 .
B6 B2 B3 O3 -147.8(2) . .
Na2X B2 B3 O3 -61.5(3) . .
O2 B2 B3 B6 -152.9(2) . 5_576
C1 B2 B3 B6 94.62(18) . 5_576
B4 B2 B3 B6 -0.9(2) 5_576 5_576
B5 B2 B3 B6 -39.36(16) 5_576 5_576
B6 B2 B3 B6 61.8(2) . 5_576
Na2X B2 B3 B6 148.13(18) . 5_576
O2 B2 B3 B5 -113.5(2) . 5_576
C1 B2 B3 B5 133.99(17) . 5_576
B4 B2 B3 B5 38.47(17) 5_576 5_576
B6 B2 B3 B5 101.18(18) . 5_576
Na2X B2 B3 B5 -172.5(2) . 5_576
O2 B2 B3 C1 112.5(2) . .
B4 B2 B3 C1 -95.52(18) 5_576 .
B5 B2 B3 C1 -133.99(17) 5_576 .
B6 B2 B3 C1 -32.80(15) . .
Na2X B2 B3 C1 53.5(2) . .
O2 B2 B3 B4 144.3(2) . .
C1 B2 B3 B4 31.80(15) . .
B4 B2 B3 B4 -63.7(2) 5_576 .
B5 B2 B3 B4 -102.19(18) 5_576 .
B6 B2 B3 B4 -1.0(2) . .
Na2X B2 B3 B4 85.3(2) . .
Na1X O4 B4 C1 -31.3(3) . .
Na1X O4 B4 B2 -172.23(15) . 5_576
Na1X O4 B4 B6 108.9(2) . 5_576
Na1X O4 B4 B3 39.0(3) . .
Na1X O4 B4 B5 -100.0(2) . .
B5 C1 B4 O4 -109.3(2) . .
B6 C1 B4 O4 -145.8(2) . .
B2 C1 B4 O4 143.6(2) . .
B3 C1 B4 O4 108.1(2) . .
S1 C1 B4 O4 -1.1(3) . .
B5 C1 B4 B2 39.23(15) . 5_576
B6 C1 B4 B2 2.8(2) . 5_576
B2 C1 B4 B2 -67.8(2) . 5_576
B3 C1 B4 B2 -103.29(18) . 5_576
S1 C1 B4 B2 147.43(15) . 5_576
B5 C1 B4 B6 103.27(17) . 5_576
B6 C1 B4 B6 66.8(2) . 5_576
B2 C1 B4 B6 -3.7(2) . 5_576
B3 C1 B4 B6 -39.25(15) . 5_576
S1 C1 B4 B6 -148.54(15) . 5_576
B5 C1 B4 B3 142.52(17) . .
B6 C1 B4 B3 106.05(19) . .
B2 C1 B4 B3 35.51(17) . .
S1 C1 B4 B3 -109.29(17) . .
B6 C1 B4 B5 -36.47(17) . .
B2 C1 B4 B5 -107.01(18) . .
B3 C1 B4 B5 -142.52(17) . .
S1 C1 B4 B5 108.19(17) . .
O3 B3 B4 O4 1.0(3) . .
B6 B3 B4 O4 115.6(2) 5_576 .
B5 B3 B4 O4 155.0(2) 5_576 .
C1 B3 B4 O4 -110.6(2) . .
B2 B3 B4 O4 -142.4(2) . .
O3 B3 B4 C1 111.6(2) . .
B6 B3 B4 C1 -133.81(18) 5_576 .
B5 B3 B4 C1 -94.40(18) 5_576 .
B2 B3 B4 C1 -31.83(15) . .
O3 B3 B4 B2 -152.9(2) . 5_576
B6 B3 B4 B2 -38.37(17) 5_576 5_576
B5 B3 B4 B2 1.0(2) 5_576 5_576
C1 B3 B4 B2 95.44(18) . 5_576
B2 B3 B4 B2 63.6(2) . 5_576
O3 B3 B4 B6 -114.6(3) . 5_576
B5 B3 B4 B6 39.41(17) 5_576 5_576
C1 B3 B4 B6 133.81(18) . 5_576
B2 B3 B4 B6 101.98(18) . 5_576
O3 B3 B4 B5 144.6(2) . .
B6 B3 B4 B5 -100.83(19) 5_576 .
B5 B3 B4 B5 -61.4(2) 5_576 .
C1 B3 B4 B5 32.98(15) . .
B2 B3 B4 B5 1.2(2) . .
B6 C1 B5 O5 -109.4(3) . .
B4 C1 B5 O5 107.7(2) . .
B2 C1 B5 O5 -146.0(2) . .
B3 C1 B5 O5 144.2(2) . .
S1 C1 B5 O5 -0.5(3) . .
B6 C1 B5 B3 38.98(16) . 5_576
B4 C1 B5 B3 -103.91(18) . 5_576
B2 C1 B5 B3 2.4(2) . 5_576
B3 C1 B5 B3 -67.5(2) . 5_576
S1 C1 B5 B3 147.80(15) . 5_576
B6 C1 B5 B2 103.70(17) . 5_576
B4 C1 B5 B2 -39.19(15) . 5_576
B2 C1 B5 B2 67.1(2) . 5_576
B3 C1 B5 B2 -2.7(2) . 5_576
S1 C1 B5 B2 -147.47(15) . 5_576
B4 C1 B5 B6 -142.89(18) . .
B2 C1 B5 B6 -36.62(17) . .
B3 C1 B5 B6 -106.44(19) . .
S1 C1 B5 B6 108.82(17) . .
B6 C1 B5 B4 142.89(18) . .
B2 C1 B5 B4 106.27(19) . .
B3 C1 B5 B4 36.45(17) . .
S1 C1 B5 B4 -108.28(17) . .
O4 B4 B5 O5 -7.0(3) . .
C1 B4 B5 O5 -116.2(2) . .
B2 B4 B5 O5 109.7(2) 5_576 .
B6 B4 B5 O5 148.4(2) 5_576 .
B3 B4 B5 O5 -149.9(2) . .
O4 B4 B5 C1 109.2(2) . .
B2 B4 B5 C1 -134.14(17) 5_576 .
B6 B4 B5 C1 -95.45(18) 5_576 .
B3 B4 B5 C1 -33.72(16) . .
O4 B4 B5 B3 -155.6(2) . 5_576
C1 B4 B5 B3 95.29(19) . 5_576
B2 B4 B5 B3 -38.85(17) 5_576 5_576
B6 B4 B5 B3 -0.2(2) 5_576 5_576
B3 B4 B5 B3 61.6(2) . 5_576
O4 B4 B5 B2 -116.7(2) . 5_576
C1 B4 B5 B2 134.14(17) . 5_576
B6 B4 B5 B2 38.69(17) 5_576 5_576
B3 B4 B5 B2 100.43(18) . 5_576
O4 B4 B5 B6 142.0(2) . .
C1 B4 B5 B6 32.85(16) . .
B2 B4 B5 B6 -101.29(18) 5_576 .
B6 B4 B5 B6 -62.6(2) 5_576 .
B3 B4 B5 B6 -0.9(2) . .
Na2X O6 B6 C1 56.6(2) . .
Na2X O6 B6 B3 -156.45(18) . 5_576
Na2X O6 B6 B4 -79.1(2) . 5_576
Na2X O6 B6 B5 128.35(18) . .
Na2X O6 B6 B2 -11.2(2) . .
B5 C1 B6 O6 114.5(2) . .
B4 C1 B6 O6 151.2(2) . .
B2 C1 B6 O6 -102.8(2) . .
B3 C1 B6 O6 -139.0(2) . .
S1 C1 B6 O6 6.8(3) . .
B5 C1 B6 B3 -38.98(16) . 5_576
B4 C1 B6 B3 -2.2(2) . 5_576
B2 C1 B6 B3 103.72(18) . 5_576
B3 C1 B6 B3 67.5(2) . 5_576
S1 C1 B6 B3 -146.64(15) . 5_576
B5 C1 B6 B4 -103.35(18) . 5_576
B4 C1 B6 B4 -66.6(2) . 5_576
B2 C1 B6 B4 39.35(15) . 5_576
B3 C1 B6 B4 3.1(2) . 5_576
S1 C1 B6 B4 148.99(15) . 5_576
B4 C1 B6 B5 36.75(17) . .
B2 C1 B6 B5 142.70(18) . .
B3 C1 B6 B5 106.49(19) . .
S1 C1 B6 B5 -107.67(17) . .
B5 C1 B6 B2 -142.70(18) . .
B4 C1 B6 B2 -105.95(19) . .
B3 C1 B6 B2 -36.21(17) . .
S1 C1 B6 B2 109.63(17) . .
B5 C1 B6 Na2X 149.80(14) . .
B4 C1 B6 Na2X -173.45(14) . .
B2 C1 B6 Na2X -67.50(12) . .
B3 C1 B6 Na2X -103.71(15) . .
S1 C1 B6 Na2X 42.13(15) . .
O5 B5 B6 O6 6.7(3) . .
C1 B5 B6 O6 -109.2(2) . .
B3 B5 B6 O6 116.2(2) 5_576 .
B2 B5 B6 O6 155.8(2) 5_576 .
B4 B5 B6 O6 -141.9(2) . .
O5 B5 B6 C1 115.9(2) . .
B3 B5 B6 C1 -134.57(18) 5_576 .
B2 B5 B6 C1 -95.03(17) 5_576 .
B4 B5 B6 C1 -32.73(16) . .
O5 B5 B6 B3 -109.6(2) . 5_576
C1 B5 B6 B3 134.57(18) . 5_576
B2 B5 B6 B3 39.54(16) 5_576 5_576
B4 B5 B6 B3 101.84(19) . 5_576
O5 B5 B6 B4 -148.9(2) . 5_576
C1 B5 B6 B4 95.25(17) . 5_576
B3 B5 B6 B4 -39.32(16) 5_576 5_576
B2 B5 B6 B4 0.2(2) 5_576 5_576
B4 B5 B6 B4 62.5(2) . 5_576
O5 B5 B6 B2 148.8(2) . .
C1 B5 B6 B2 32.97(15) . .
B3 B5 B6 B2 -101.60(19) 5_576 .
B2 B5 B6 B2 -62.1(2) 5_576 .
B4 B5 B6 B2 0.2(2) . .
O5 B5 B6 Na2X 64.3(3) . .
C1 B5 B6 Na2X -51.5(2) . .
B3 B5 B6 Na2X 173.9(2) 5_576 .
B2 B5 B6 Na2X -146.55(17) 5_576 .
B4 B5 B6 Na2X -84.3(2) . .
O2 B2 B6 O6 -1.9(3) . .
C1 B2 B6 O6 113.3(2) . .
B4 B2 B6 O6 -112.7(2) 5_576 .
B5 B2 B6 O6 -151.58(19) 5_576 .
B3 B2 B6 O6 146.7(2) . .
Na2X B2 B6 O6 8.09(17) . .
O2 B2 B6 C1 -115.2(2) . .
B4 B2 B6 C1 134.00(17) 5_576 .
B5 B2 B6 C1 95.12(17) 5_576 .
B3 B2 B6 C1 33.36(16) . .
Na2X B2 B6 C1 -105.21(12) . .
O2 B2 B6 B3 149.5(2) . 5_576
C1 B2 B6 B3 -95.31(18) . 5_576
B4 B2 B6 B3 38.69(17) 5_576 5_576
B5 B2 B6 B3 -0.2(2) 5_576 5_576
B3 B2 B6 B3 -61.9(2) . 5_576
Na2X B2 B6 B3 159.48(16) . 5_576
O2 B2 B6 B4 110.8(2) . 5_576
C1 B2 B6 B4 -134.00(17) . 5_576
B5 B2 B6 B4 -38.88(17) 5_576 5_576
B3 B2 B6 B4 -100.64(19) . 5_576
Na2X B2 B6 B4 120.79(13) . 5_576
O2 B2 B6 B5 -148.03(19) . .
C1 B2 B6 B5 -32.88(15) . .
B4 B2 B6 B5 101.12(19) 5_576 .
B5 B2 B6 B5 62.2(2) 5_576 .
B3 B2 B6 B5 0.5(2) . .
Na2X B2 B6 B5 -138.09(15) . .
O2 B2 B6 Na2X -9.94(16) . .
C1 B2 B6 Na2X 105.21(12) . .
B4 B2 B6 Na2X -120.79(13) 5_576 .
B5 B2 B6 Na2X -159.67(15) 5_576 .
B3 B2 B6 Na2X 138.57(15) . .
S1 O1L Na1X O1W 41.9(5) . .
S1 O1L Na1X O1W -57.60(13) . 2
S1 O1L Na1X O1L 131.74(15) . 2
S1 O1L Na1X O4 44.02(12) . .
S1 O1L Na1X O4 -148.83(12) . 2
B4 O4 Na1X O1W -164.2(2) . .
B4 O4 Na1X O1W 107.1(2) . 2
B4 O4 Na1X O1L 16.2(2) . .
B4 O4 Na1X O1L -71.2(2) . 2
B4 O4 Na1X O4 -27.94(19) . 2
B6 O6 Na2X O6 97(100) . 7_576
B6 O6 Na2X O2 14.17(15) . .
B6 O6 Na2X O2 -165.83(15) . 7_576
B6 O6 Na2X O3L 118.63(15) . 7_576
B6 O6 Na2X O3L -61.37(15) . .
B6 O6 Na2X B2 6.93(14) . .
B6 O6 Na2X B2 -173.07(14) . 7_576
B6 O6 Na2X B6 180.0 . 7_576
B2 O2 Na2X O6 164.92(14) . 7_576
B2 O2 Na2X O6 -15.08(14) . .
B2 O2 Na2X O2 124(51) . 7_576
B2 O2 Na2X O3L -112.10(15) . 7_576
B2 O2 Na2X O3L 67.90(15) . .
B2 O2 Na2X B2 180.0 . 7_576
B2 O2 Na2X B6 171.70(14) . 7_576
B2 O2 Na2X B6 -8.30(14) . .
S1 O3L Na2X O6 -158.58(15) . 7_576
S1 O3L Na2X O6 21.42(15) . .
S1 O3L Na2X O2 -61.22(15) . .
S1 O3L Na2X O2 118.78(15) . 7_576
S1 O3L Na2X O3L -99(100) . 7_576
S1 O3L Na2X B2 -36.94(14) . .
S1 O3L Na2X B2 143.06(14) . 7_576
S1 O3L Na2X B6 179.15(14) . 7_576
S1 O3L Na2X B6 -0.85(14) . .
O2 B2 Na2X O6 -17.74(17) . 7_576
C1 B2 Na2X O6 119.65(11) . 7_576
B4 B2 Na2X O6 -134.95(13) 5_576 7_576
B5 B2 Na2X O6 -85.0(4) 5_576 7_576
B6 B2 Na2X O6 174.93(10) . 7_576
B3 B2 Na2X O6 75.6(2) . 7_576
O2 B2 Na2X O6 162.26(17) . .
C1 B2 Na2X O6 -60.35(11) . .
B4 B2 Na2X O6 45.05(13) 5_576 .
B5 B2 Na2X O6 95.0(4) 5_576 .
B6 B2 Na2X O6 -5.07(10) . .
B3 B2 Na2X O6 -104.4(2) . .
C1 B2 Na2X O2 137.4(2) . .
B4 B2 Na2X O2 -117.2(2) 5_576 .
B5 B2 Na2X O2 -67.3(4) 5_576 .
B6 B2 Na2X O2 -167.3(2) . .
B3 B2 Na2X O2 93.3(3) . .
O2 B2 Na2X O2 180.0 . 7_576
C1 B2 Na2X O2 -42.6(2) . 7_576
B4 B2 Na2X O2 62.8(2) 5_576 7_576
B5 B2 Na2X O2 112.7(4) 5_576 7_576
B6 B2 Na2X O2 12.7(2) . 7_576
B3 B2 Na2X O2 -86.7(3) . 7_576
O2 B2 Na2X O3L 76.10(15) . 7_576
C1 B2 Na2X O3L -146.51(11) . 7_576
B4 B2 Na2X O3L -41.11(15) 5_576 7_576
B5 B2 Na2X O3L 8.8(4) 5_576 7_576
B6 B2 Na2X O3L -91.23(12) . 7_576
B3 B2 Na2X O3L 169.5(2) . 7_576
O2 B2 Na2X O3L -103.90(15) . .
C1 B2 Na2X O3L 33.49(11) . .
B4 B2 Na2X O3L 138.89(15) 5_576 .
B5 B2 Na2X O3L -171.2(4) 5_576 .
B6 B2 Na2X O3L 88.77(12) . .
B3 B2 Na2X O3L -10.5(2) . .
O2 B2 Na2X B2 -104(100) . 7_576
C1 B2 Na2X B2 34(100) . 7_576
B4 B2 Na2X B2 139(100) 5_576 7_576
B5 B2 Na2X B2 -171(100) 5_576 7_576
B6 B2 Na2X B2 89(100) . 7_576
B3 B2 Na2X B2 -10(100) . 7_576
O2 B2 Na2X B6 -12.7(2) . 7_576
C1 B2 Na2X B6 124.72(13) . 7_576
B4 B2 Na2X B6 -129.88(14) 5_576 7_576
B5 B2 Na2X B6 -79.9(4) 5_576 7_576
B6 B2 Na2X B6 180.0 . 7_576
B3 B2 Na2X B6 80.7(2) . 7_576
O2 B2 Na2X B6 167.3(2) . .
C1 B2 Na2X B6 -55.28(13) . .
B4 B2 Na2X B6 50.12(14) 5_576 .
B5 B2 Na2X B6 100.1(4) 5_576 .
B3 B2 Na2X B6 -99.3(2) . .
O6 B6 Na2X O6 180.0 . 7_576
C1 B6 Na2X O6 45.1(2) . 7_576
B3 B6 Na2X O6 -108.6(4) 5_576 7_576
B4 B6 Na2X O6 -60.3(2) 5_576 7_576
B5 B6 Na2X O6 87.1(3) . 7_576
B2 B6 Na2X O6 -10.6(2) . 7_576
C1 B6 Na2X O6 -134.9(2) . .
B3 B6 Na2X O6 71.4(4) 5_576 .
B4 B6 Na2X O6 119.7(2) 5_576 .
B5 B6 Na2X O6 -92.9(3) . .
B2 B6 Na2X O6 169.4(2) . .
O6 B6 Na2X O2 -163.34(18) . .
C1 B6 Na2X O2 61.79(11) . .
B3 B6 Na2X O2 -92.0(4) 5_576 .
B4 B6 Na2X O2 -43.61(12) 5_576 .
B5 B6 Na2X O2 103.7(2) . .
B2 B6 Na2X O2 6.10(10) . .
O6 B6 Na2X O2 16.66(18) . 7_576
C1 B6 Na2X O2 -118.21(11) . 7_576
B3 B6 Na2X O2 88.0(4) 5_576 7_576
B4 B6 Na2X O2 136.39(12) 5_576 7_576
B5 B6 Na2X O2 -76.3(2) . 7_576
B2 B6 Na2X O2 -173.90(10) . 7_576
O6 B6 Na2X O3L -67.05(16) . 7_576
C1 B6 Na2X O3L 158.09(11) . 7_576
B3 B6 Na2X O3L 4.3(5) 5_576 7_576
B4 B6 Na2X O3L 52.68(14) 5_576 7_576
B5 B6 Na2X O3L -160.0(2) . 7_576
B2 B6 Na2X O3L 102.40(12) . 7_576
O6 B6 Na2X O3L 112.95(16) . .
C1 B6 Na2X O3L -21.91(11) . .
B3 B6 Na2X O3L -175.7(5) 5_576 .
B4 B6 Na2X O3L -127.32(14) 5_576 .
B5 B6 Na2X O3L 20.0(2) . .
B2 B6 Na2X O3L -77.60(12) . .
O6 B6 Na2X B2 -169.4(2) . .
C1 B6 Na2X B2 55.69(13) . .
B3 B6 Na2X B2 -98.1(5) 5_576 .
B4 B6 Na2X B2 -49.71(14) 5_576 .
B5 B6 Na2X B2 97.6(2) . .
O6 B6 Na2X B2 10.6(2) . 7_576
C1 B6 Na2X B2 -124.31(13) . 7_576
B3 B6 Na2X B2 81.9(5) 5_576 7_576
B4 B6 Na2X B2 130.29(14) 5_576 7_576
B5 B6 Na2X B2 -82.4(2) . 7_576
B2 B6 Na2X B2 180.0 . 7_576
O6 B6 Na2X B6 -154(100) . 7_576
C1 B6 Na2X B6 71(100) . 7_576
B3 B6 Na2X B6 -83(100) 5_576 7_576
B4 B6 Na2X B6 -34(100) 5_576 7_576
B5 B6 Na2X B6 113(100) . 7_576
B2 B6 Na2X B6 15(100) . 7_576
